data_4000472
loop_
_publ_author_name
'Kiriy, Nataliya.'
'Kiriy, Anton'
'Stamm, Manfred'
'Richter, S.'
'Ploetner, M.'
'Fisher, W.-J.'
'Krebs, Frederik C.'
'Senkovska, I.'
'Adler, Hans-juergen.'

_journal_name_full 'Chemistry of Materials'
_journal_paper_doi 10.1021/cm049686a
_journal_year 2004
_chemical_formula_sum 'C36 H38 S6'
_chemical_formula_weight 663.08
_chemical_melting_point 401.9
_chemical_name_systematic
;
4',3''''-dihexyl-2,2';5',2'';5'',2''';5''',2'''';5'''',2'''''-sexithiophene
;
_space_group_IT_number 14
_symmetry_cell_setting monoclinic
_symmetry_space_group_name_Hall '-P 2ybc'
_symmetry_space_group_name_H-M 'P 1 21/c 1'
_atom_sites_solution_hydrogens geom
_atom_sites_solution_primary direct
_atom_sites_solution_secondary difmap
_cell_angle_alpha 90.00
_cell_angle_beta 96.53(2)
_cell_angle_gamma 90.00
_cell_formula_units_Z 2
_cell_length_a 13.879(3)
_cell_length_b 5.5797(6)
_cell_length_c 22.205(4)
_cell_measurement_reflns_used 12721
_cell_measurement_temperature 293(2)
_cell_measurement_theta_max 26
_cell_measurement_theta_min 2
_cell_volume 1708.4(5)
_diffrn_ambient_temperature 293(2)
_diffrn_detector_area_resol_mean ?
_diffrn_measurement_device_type 'STOE IPDS'
_diffrn_measurement_method ?
_diffrn_radiation_monochromator graphite
_diffrn_radiation_probe x-ray
_diffrn_radiation_type MoK\a
_diffrn_radiation_wavelength 0.71073
_diffrn_reflns_av_R_equivalents 0.0398
_diffrn_reflns_av_sigmaI/netI 0.0320
_diffrn_reflns_limit_h_max 17
_diffrn_reflns_limit_h_min -16
_diffrn_reflns_limit_k_max 6
_diffrn_reflns_limit_k_min -6
_diffrn_reflns_limit_l_max 27
_diffrn_reflns_limit_l_min -27
_diffrn_reflns_number 12721
_diffrn_reflns_theta_max 25.92
_diffrn_reflns_theta_min 2.23
_diffrn_source 'fine-focus sealed tube'
_diffrn_standards_decay_% ?
_diffrn_standards_interval_count ?
_diffrn_standards_interval_time ?
_diffrn_standards_number ?
_exptl_absorpt_coefficient_mu 0.425
_exptl_absorpt_correction_T_max 0.9390
_exptl_absorpt_correction_T_min 0.8831
_exptl_absorpt_correction_type none
_exptl_absorpt_process_details ?
_exptl_crystal_colour orange
_exptl_crystal_density_diffrn 1.289
_exptl_crystal_density_meas ?
_exptl_crystal_density_method 'not measured'
_exptl_crystal_description ?
_exptl_crystal_F_000 700
_exptl_crystal_size_max 0.30
_exptl_crystal_size_mid 0.19
_exptl_crystal_size_min 0.15
_refine_ls_extinction_coef ?
_refine_ls_extinction_method none
_refine_ls_goodness_of_fit_ref 1.097
_refine_ls_hydrogen_treatment mixed
_refine_ls_matrix_type full
_refine_ls_number_parameters 191
_refine_ls_number_reflns 3168
_refine_ls_number_restraints 0
_refine_ls_restrained_S_all 1.097
_refine_ls_R_factor_all 0.0732
_refine_ls_R_factor_gt 0.0587
_refine_ls_shift/su_max 0.000
_refine_ls_shift/su_mean 0.000
_refine_ls_structure_factor_coef Fsqd
_refine_ls_weighting_details 'calc w=1/[\s^2^(Fo^2^)+(0.1773P)^2^+2.6974P] where P=(Fo^2^+2Fc^2^)/3'
_refine_ls_weighting_scheme calc
_refine_ls_wR_factor_gt 0.1972
_refine_ls_wR_factor_ref 0.2085
_reflns_number_gt 2481
_reflns_number_total 3168
_reflns_threshold_expression >2sigma(I)
_cod_original_sg_symbol_H-M P21/c
_cod_database_code 4000472

loop_
_symmetry_equiv_pos_as_xyz
'x, y, z'
'-x, y+1/2, -z+1/2'
'-x, -y, -z'
'x, -y-1/2, z-1/2'

loop_
_atom_site_label
_atom_site_type_symbol
_atom_site_fract_x
_atom_site_fract_y
_atom_site_fract_z
_atom_site_U_iso_or_equiv
_atom_site_adp_type
_atom_site_occupancy
_atom_site_symmetry_multiplicity
_atom_site_calc_flag
_atom_site_refinement_flags
_atom_site_disorder_assembly
_atom_site_disorder_group
S1 S 0.2182(2) 0.1863(5) 0.07760(9) 0.0600(12) Uani 1 1 d . . .
S2 S 0.38903(8) -0.0935(2) 0.23766(5) 0.0387(4) Uani 1 1 d . . .
S3 S 0.41070(9) 0.1726(2) 0.42485(5) 0.0398(4) Uani 1 1 d . . .
C1 C 0.2279(5) 0.0112(16) 0.0188(3) 0.0678(19) Uani 1 1 d . . .
H1 H 0.2013 0.0524 -0.0195 0.0550 Uiso 1 1 calc R . .
C2 C 0.2807(5) -0.1844(14) 0.0314(3) 0.0631(18) Uani 1 1 d . . .
H2 H 0.2880 -0.2933 0.0007 0.065 Uiso 1 1 calc R . .
C3 C 0.3234(4) -0.2206(11) 0.0974(2) 0.043(2) Uani 1 1 d . . .
H3 H 0.3616 -0.3426 0.1142 0.068 Uiso 1 1 calc R . .
C4 C 0.2847(3) 0.0048(10) 0.12656(19) 0.0399(11) Uani 1 1 d . . .
C5 C 0.3042(3) 0.0657(9) 0.19098(18) 0.0371(10) Uani 1 1 d . . .
C6 C 0.2626(3) 0.2384(10) 0.2222(2) 0.0405(11) Uani 1 1 d . . .
H6 H 0.2153 0.3416 0.2041 0.061 Uiso 1 1 calc R . .
C7 C 0.2974(3) 0.2491(9) 0.28547(19) 0.0351(10) Uani 1 1 d . . .
C8 C 0.3671(3) 0.0753(9) 0.30060(18) 0.0337(10) Uani 1 1 d . . .
C9 C 0.4200(3) 0.0102(9) 0.35878(18) 0.0333(9) Uani 1 1 d . . .
C10 C 0.4803(4) -0.1819(10) 0.3709(2) 0.0423(11) Uani 1 1 d . . .
H10 H 0.4947 -0.2906 0.3415 0.063 Uiso 1 1 calc R . .
C11 C 0.5184(4) -0.1990(10) 0.4319(2) 0.0442(12) Uani 1 1 d . . .
H11 H 0.5604 -0.3205 0.4468 0.066 Uiso 1 1 calc R . .
C12 C 0.4880(3) -0.0203(9) 0.46774(18) 0.0332(10) Uani 1 1 d . . .
C13 C 0.2614(3) 0.4220(9) 0.3292(2) 0.0396(11) Uani 1 1 d . . .
H13A H 0.3154 0.5221 0.3454 0.052 Uiso 1 1 calc R . .
H13B H 0.2410 0.3310 0.3628 0.052 Uiso 1 1 calc R . .
C14 C 0.1775(3) 0.5864(9) 0.3047(2) 0.0416(11) Uani 1 1 d . . .
H14A H 0.1979 0.6857 0.2726 0.054 Uiso 1 1 calc R . .
H14B H 0.1233 0.4892 0.2875 0.054 Uiso 1 1 calc R . .
C15 C 0.1450(4) 0.7449(10) 0.3536(2) 0.0465(12) Uani 1 1 d . . .
H15A H 0.1276 0.6436 0.3862 0.060 Uiso 1 1 calc R . .
H15B H 0.1996 0.8427 0.3700 0.060 Uiso 1 1 calc R . .
C16 C 0.0610(4) 0.9076(11) 0.3342(3) 0.0566(14) Uani 1 1 d . . .
H16A H 0.0059 0.8117 0.3177 0.074 Uiso 1 1 calc R . .
H16B H 0.0782 1.0126 0.3023 0.074 Uiso 1 1 calc R . .
C17 C 0.0317(5) 1.0607(16) 0.3867(4) 0.087(2) Uani 1 1 d . . .
H17A H 0.0119 0.9551 0.4178 0.113 Uiso 1 1 calc R . .
H17B H 0.0878 1.1500 0.4044 0.113 Uiso 1 1 calc R . .
C18 C -0.0484(7) 1.2317(18) 0.3683(6) 0.115(3) Uani 1 1 d . . .
H18A H -0.0272 1.3471 0.3406 0.150 Uiso 1 1 calc R . .
H18B H -0.0663 1.3127 0.4035 0.150 Uiso 1 1 calc R . .
H18C H -0.1033 1.1457 0.3489 0.150 Uiso 1 1 calc R . .
